data_4065753
loop_
_publ_author_name
'Ghereg, Dumitru'
'Andr\'e, Erwan'
'Ech-Cherif El Kettani, Sakina'
'Saffon, Nathalie'
'Lazraq, Mohamed'
'Ranaivonjatovo, Henri'
'Gornitzka, Heinz'
'Miqueu, Karinne'
'Sotiropoulos, Jean-Marc'
'Escudi\'e, Jean'

_publ_section_title
;
 Reactions of Germenes with Somepara-Quinones: Formation of a Tricyclic
 Compound from 1,4-Benzoquinone Undergoing an Unexpected
 Rearrangement&#x2020;
;
_journal_issue 21
_journal_name_full Organometallics
_journal_page_first 4849
_journal_paper_doi 10.1021/om100113c
_journal_volume 29
_journal_year 2010
_chemical_formula_sum 'C78 H88 Ge2 O2'
_chemical_formula_weight 1202.66
_chemical_name_systematic
; 
 ? 
;
_space_group_IT_number 2
_symmetry_cell_setting triclinic
_symmetry_space_group_name_Hall '-P 1'
_symmetry_space_group_name_H-M 'P -1'
_atom_sites_solution_hydrogens geom
_atom_sites_solution_primary direct
_atom_sites_solution_secondary difmap
_audit_creation_method SHELXL-97
_cell_angle_alpha 113.855(6)
_cell_angle_beta 90.973(6)
_cell_angle_gamma 107.554(7)
_cell_formula_units_Z 1
_cell_length_a 9.1256(15)
_cell_length_b 13.234(2)
_cell_length_c 15.561(3)
_cell_measurement_reflns_used 2466
_cell_measurement_temperature 193(2)
_cell_measurement_theta_max 0.00
_cell_measurement_theta_min 0.00
_cell_volume 1617.8(5)
_computing_cell_refinement 'Bruker SMART'
_computing_data_collection 'Bruker SMART'
_computing_data_reduction 'Bruker SAINT'
_computing_molecular_graphics 'Bruker SHELXTL'
_computing_publication_material 'Bruker SHELXTL'
_computing_structure_refinement 'SHELXL-97 (Sheldrick, 1997)'
_computing_structure_solution 'SHELXS-97 (Sheldrick, 1990)'
_diffrn_ambient_temperature 193(2)
_diffrn_measured_fraction_theta_full 0.953
_diffrn_measured_fraction_theta_max 0.953
_diffrn_measurement_device_type 'CCD area detector'
_diffrn_measurement_method 'phi and omega scans'
_diffrn_radiation_monochromator graphite
_diffrn_radiation_source 'fine-focus sealed tube'
_diffrn_radiation_type MoK\a
_diffrn_radiation_wavelength 0.71073
_diffrn_reflns_av_R_equivalents 0.0687
_diffrn_reflns_av_sigmaI/netI 0.1075
_diffrn_reflns_limit_h_max 9
_diffrn_reflns_limit_h_min -7
_diffrn_reflns_limit_k_max 14
_diffrn_reflns_limit_k_min -14
_diffrn_reflns_limit_l_max 16
_diffrn_reflns_limit_l_min -16
_diffrn_reflns_number 10216
_diffrn_reflns_theta_full 22.46
_diffrn_reflns_theta_max 22.46
_diffrn_reflns_theta_min 5.14
_exptl_absorpt_coefficient_mu 0.975
_exptl_absorpt_correction_T_max 0.9088
_exptl_absorpt_correction_T_min 0.7585
_exptl_absorpt_correction_type none
_exptl_crystal_colour colourless
_exptl_crystal_density_diffrn 1.234
_exptl_crystal_density_method 'not measured'
_exptl_crystal_description block
_exptl_crystal_F_000 636
_exptl_crystal_size_max 0.30
_exptl_crystal_size_mid 0.20
_exptl_crystal_size_min 0.10
_refine_diff_density_max 0.692
_refine_diff_density_min -0.732
_refine_diff_density_rms 0.077
_refine_ls_extinction_method none
_refine_ls_goodness_of_fit_ref 1.022
_refine_ls_hydrogen_treatment constr
_refine_ls_matrix_type full
_refine_ls_number_parameters 422
_refine_ls_number_reflns 4026
_refine_ls_number_restraints 154
_refine_ls_restrained_S_all 1.070
_refine_ls_R_factor_all 0.1118
_refine_ls_R_factor_gt 0.0596
_refine_ls_shift/su_max 0.000
_refine_ls_shift/su_mean 0.000
_refine_ls_structure_factor_coef Fsqd
_refine_ls_weighting_details 'calc w=1/[\s^2^(Fo^2^)+(0.0925P)^2^+0.3921P] where P=(Fo^2^+2Fc^2^)/3'
_refine_ls_weighting_scheme calc
_refine_ls_wR_factor_gt 0.1432
_refine_ls_wR_factor_ref 0.1713
_reflns_number_gt 2579
_reflns_number_total 4026
_reflns_threshold_expression >2sigma(I)
_cod_data_source_file om100113c_si_002.cif
_cod_data_source_block 3a
_cod_depositor_comments
;
The following automatic conversions were performed:

'_symmetry_cell_setting' value 'Triclinic' changed to 'triclinic'
according to /home/saulius/struct/CIF-dictionaries/cif_core.dic
dictionary named 'cif_core.dic' version 2.4.1 from 2010-06-29.

Automatic conversion script
Id: cif_fix_values 1715 2011-07-08 13:25:40Z adriana 
;
_cod_original_sg_symbol_H-M P-1
_cod_database_code 4065753

loop_
_symmetry_equiv_pos_as_xyz
'x, y, z'
'-x, -y, -z'

loop_
_atom_site_label
_atom_site_type_symbol
_atom_site_fract_x
_atom_site_fract_y
_atom_site_fract_z
_atom_site_U_iso_or_equiv
_atom_site_adp_type
_atom_site_occupancy
_atom_site_symmetry_multiplicity
_atom_site_calc_flag
_atom_site_refinement_flags
_atom_site_disorder_assembly
_atom_site_disorder_group
Ge1 Ge 0.83418(8) 0.21179(7) 0.28418(5) 0.0399(3) Uani 1 1 d . . .
O1 O 1.0204(5) 0.3315(4) 0.3277(3) 0.0392(12) Uani 1 1 d . . .
C1 C 0.8085(8) 0.2423(6) 0.4834(4) 0.0364(17) Uani 1 1 d . . .
C2 C 1.1462(8) 0.5001(6) 0.4696(4) 0.0374(18) Uani 1 1 d . . .
H2 H 1.2436 0.5016 0.4486 0.045 Uiso 1 1 calc R . .
C3 C 0.5914(7) 0.2516(6) 0.4077(5) 0.0344(17) Uani 1 1 d . . .
C4 C 0.7662(7) 0.2816(6) 0.4113(4) 0.0344(17) Uani 1 1 d . . .
C6 C 0.4699(9) 0.1416(8) 0.0775(5) 0.052(2) Uani 1 1 d . . .
H6 H 0.3743 0.0792 0.0469 0.062 Uiso 1 1 calc R . .
C7 C 1.0200(7) 0.4206(6) 0.4125(5) 0.0361(17) Uani 1 1 d . . .
C8 C 0.5396(8) 0.1918(6) 0.4639(5) 0.0407(18) Uani 1 1 d . . .
C9 C 0.7101(8) 0.2254(6) 0.1876(4) 0.0394(18) Uani 1 1 d . . .
C10 C 0.6755(8) 0.1888(6) 0.5136(5) 0.0409(18) Uani 1 1 d . . .
C11 C 1.1448(7) 0.5884(6) 0.5659(4) 0.0370(18) Uani 1 1 d . . .
H11 H 1.1960 0.5702 0.6125 0.044 Uiso 1 1 calc R . .
C12 C 0.7522(9) 0.3206(7) 0.1628(5) 0.048(2) Uani 1 1 d . . .
C13 C 0.8470(8) -0.0207(7) 0.2588(5) 0.047(2) Uani 1 1 d . . .
C14 C 1.0005(8) 0.0684(7) 0.1671(5) 0.049(2) Uani 1 1 d . . .
C15 C 0.6854(10) 0.1438(7) 0.5789(5) 0.054(2) Uani 1 1 d . . .
H15 H 0.5940 0.1079 0.5986 0.065 Uiso 1 1 calc R . .
C16 C 0.5668(8) 0.1337(7) 0.1437(5) 0.046(2) Uani 1 1 d . . .
C17 C 0.9013(9) -0.1162(7) 0.2196(5) 0.051(2) Uani 1 1 d . . .
H17 H 0.8679 -0.1788 0.2379 0.062 Uiso 1 1 calc R . .
C18 C 0.8946(8) 0.0711(6) 0.2337(4) 0.0371(18) Uani 1 1 d . . .
C19 C 0.4860(8) 0.2739(6) 0.3589(5) 0.0450(19) Uani 1 1 d . . .
H19 H 0.5205 0.3161 0.3219 0.054 Uiso 1 1 calc R . .
C20 C 0.3303(8) 0.2339(7) 0.3648(5) 0.053(2) Uani 1 1 d . . .
H20 H 0.2579 0.2518 0.3338 0.063 Uiso 1 1 calc R . .
C21 C 1.0565(9) 0.1636(7) 0.1339(5) 0.058(2) Uani 1 1 d . . .
H21A H 1.1256 0.2354 0.1863 0.087 Uiso 1 1 calc R . .
H21B H 0.9669 0.1791 0.1130 0.087 Uiso 1 1 calc R . .
H21C H 1.1133 0.1385 0.0807 0.087 Uiso 1 1 calc R . .
C22 C 0.5064(10) 0.2347(8) 0.0549(5) 0.055(2) Uani 1 1 d . . .
C23 C 0.9543(8) 0.2524(6) 0.5209(5) 0.0454(19) Uani 1 1 d . . .
H23 H 1.0462 0.2895 0.5023 0.054 Uiso 1 1 calc R . .
C24 C 0.5105(8) 0.0310(7) 0.1676(5) 0.053(2) Uani 1 1 d . . .
H24A H 0.4936 0.0583 0.2340 0.080 Uiso 1 1 calc R . .
H24B H 0.5886 -0.0079 0.1585 0.080 Uiso 1 1 calc R . .
H24C H 0.4125 -0.0245 0.1258 0.080 Uiso 1 1 calc R . .
C25 C 0.2773(9) 0.1679(7) 0.4152(6) 0.058(2) Uani 1 1 d . . .
H25 H 0.1687 0.1353 0.4138 0.070 Uiso 1 1 calc R . .
C26 C 0.7312(9) -0.0286(7) 0.3271(5) 0.056(2) Uani 1 1 d . . .
H26A H 0.7871 -0.0083 0.3893 0.083 Uiso 1 1 calc R . .
H26B H 0.6567 -0.1087 0.3019 0.083 Uiso 1 1 calc R . .
H26C H 0.6752 0.0262 0.3340 0.083 Uiso 1 1 calc R . .
C27 C 0.3808(8) 0.1497(7) 0.4669(5) 0.052(2) Uani 1 1 d . . .
H27 H 0.3451 0.1088 0.5047 0.063 Uiso 1 1 calc R . .
C28 C 1.0025(10) -0.1195(8) 0.1549(5) 0.055(2) Uani 1 1 d . . .
C29 C 0.6476(10) 0.3222(7) 0.0966(5) 0.055(2) Uani 1 1 d . . .
H29 H 0.6756 0.3864 0.0800 0.066 Uiso 1 1 calc R . .
C30 C 1.0503(9) -0.0287(8) 0.1299(5) 0.058(2) Uani 1 1 d . . .
H30 H 1.1204 -0.0315 0.0852 0.069 Uiso 1 1 calc R . .
C31 C 0.9042(9) 0.4221(7) 0.2026(6) 0.063(2) Uani 1 1 d . . .
H31A H 0.9038 0.4717 0.2694 0.095 Uiso 1 1 calc R . .
H31B H 0.9166 0.4685 0.1659 0.095 Uiso 1 1 calc R . .
H31C H 0.9907 0.3918 0.1984 0.095 Uiso 1 1 calc R . .
C32 C 0.9620(10) 0.2072(7) 0.5859(5) 0.058(2) Uani 1 1 d . . .
H32 H 1.0615 0.2140 0.6118 0.070 Uiso 1 1 calc R . .
C33 C 0.8310(11) 0.1519(8) 0.6155(5) 0.063(2) Uani 1 1 d . . .
H33 H 0.8407 0.1205 0.6596 0.076 Uiso 1 1 calc R . .
C34 C 1.0594(12) -0.2241(8) 0.1112(6) 0.087(3) Uani 1 1 d . . .
H34A H 1.0555 -0.2477 0.0426 0.131 Uiso 1 1 calc R . .
H34B H 0.9925 -0.2897 0.1222 0.131 Uiso 1 1 calc R . .
H34C H 1.1668 -0.2020 0.1408 0.131 Uiso 1 1 calc R . .
C35 C 0.3986(10) 0.2426(9) -0.0161(6) 0.083(3) Uani 1 1 d . . .
H35A H 0.3971 0.3230 0.0077 0.125 Uiso 1 1 calc R . .
H35B H 0.2932 0.1886 -0.0243 0.125 Uiso 1 1 calc R . .
H35C H 0.4362 0.2212 -0.0775 0.125 Uiso 1 1 calc R . .
C36 C 0.710(3) 0.454(3) 0.9183(18) 0.164(11) Uani 0.479(15) 1 d PDU A 1
H36A H 0.6499 0.5081 0.9392 0.246 Uiso 0.479(15) 1 calc PR A 1
H36B H 0.8195 0.4994 0.9244 0.246 Uiso 0.479(15) 1 calc PR A 1
H36C H 0.6995 0.4116 0.9578 0.246 Uiso 0.479(15) 1 calc PR A 1
C37 C 0.648(4) 0.369(2) 0.8161(19) 0.163(10) Uani 0.479(15) 1 d PDU A 1
H37A H 0.7154 0.3910 0.7729 0.195 Uiso 0.479(15) 1 calc PR A 1
H37B H 0.6391 0.2880 0.8056 0.195 Uiso 0.479(15) 1 calc PR A 1
C38 C 0.491(3) 0.379(3) 0.8024(19) 0.188(10) Uani 0.479(15) 1 d PDU A 1
H38A H 0.4626 0.4277 0.8625 0.226 Uiso 0.479(15) 1 calc PR A 1
H38B H 0.4078 0.3023 0.7691 0.226 Uiso 0.479(15) 1 calc PR A 1
C39 C 0.538(3) 0.443(3) 0.739(2) 0.155(9) Uani 0.479(15) 1 d PDU A 1
H39A H 0.6161 0.4176 0.6999 0.186 Uiso 0.479(15) 1 calc PR A 1
H39B H 0.5765 0.5293 0.7758 0.186 Uiso 0.479(15) 1 calc PR A 1
C40 C 0.376(3) 0.396(2) 0.680(2) 0.151(12) Uani 0.479(15) 1 d PDU A 1
H40A H 0.3688 0.3286 0.6205 0.227 Uiso 0.479(15) 1 calc PR A 1
H40B H 0.3585 0.4579 0.6666 0.227 Uiso 0.479(15) 1 calc PR A 1
H40C H 0.2967 0.3718 0.7165 0.227 Uiso 0.479(15) 1 calc PR A 1
C36' C 0.730(3) 0.441(4) 0.856(3) 0.180(12) Uani 0.521(15) 1 d PDU A 2
H36D H 0.8025 0.4181 0.8124 0.270 Uiso 0.521(15) 1 calc PR A 2
H36E H 0.6835 0.3791 0.8767 0.270 Uiso 0.521(15) 1 calc PR A 2
H36F H 0.7868 0.5143 0.9120 0.270 Uiso 0.521(15) 1 calc PR A 2
C37' C 0.608(3) 0.458(2) 0.8081(18) 0.133(7) Uani 0.521(15) 1 d PDU A 2
H37C H 0.5491 0.4969 0.8564 0.159 Uiso 0.521(15) 1 calc PR A 2
H37D H 0.5348 0.3805 0.7637 0.159 Uiso 0.521(15) 1 calc PR A 2
C38' C 0.6610(19) 0.5304(18) 0.7532(13) 0.100(6) Uani 0.521(15) 1 d PDU A 2
H38C H 0.6324 0.6021 0.7724 0.120 Uiso 0.521(15) 1 calc PR A 2
H38D H 0.7683 0.5415 0.7385 0.120 Uiso 0.521(15) 1 calc PR A 2
C39' C 0.539(3) 0.418(2) 0.6883(18) 0.152(10) Uani 0.521(15) 1 d PDU A 2
H39C H 0.5844 0.3735 0.6344 0.183 Uiso 0.521(15) 1 calc PR A 2
H39D H 0.5009 0.3693 0.7233 0.183 Uiso 0.521(15) 1 calc PR A 2
C40' C 0.409(3) 0.4398(17) 0.6522(18) 0.078(7) Uani 0.521(15) 1 d PDU A 2
H40D H 0.3174 0.4139 0.6797 0.117 Uiso 0.521(15) 1 calc PR A 2
H40E H 0.3862 0.3963 0.5827 0.117 Uiso 0.521(15) 1 calc PR A 2
H40F H 0.4370 0.5239 0.6699 0.117 Uiso 0.521(15) 1 calc PR A 2

loop_
_atom_site_aniso_label
_atom_site_aniso_U_11
_atom_site_aniso_U_22
_atom_site_aniso_U_33
_atom_site_aniso_U_23
_atom_site_aniso_U_13
_atom_site_aniso_U_12
Ge1 0.0223(5) 0.0560(6) 0.0399(5) 0.0163(4) 0.0032(3) 0.0175(4)
O1 0.020(3) 0.052(3) 0.039(3) 0.012(2) 0.008(2) 0.013(2)
C1 0.024(4) 0.045(4) 0.035(4) 0.013(3) 0.001(3) 0.010(4)
C2 0.019(4) 0.051(5) 0.042(4) 0.014(4) 0.005(3) 0.019(4)
C3 0.015(4) 0.042(4) 0.046(4) 0.017(4) 0.007(3) 0.011(3)
C4 0.016(4) 0.049(5) 0.039(4) 0.019(3) 0.005(3) 0.013(4)
C6 0.035(5) 0.068(6) 0.047(5) 0.016(4) -0.002(4) 0.022(4)
C7 0.022(4) 0.054(5) 0.035(4) 0.019(4) 0.002(3) 0.018(4)
C8 0.027(5) 0.043(5) 0.047(4) 0.016(4) 0.011(3) 0.010(4)
C9 0.025(4) 0.050(5) 0.041(4) 0.017(4) 0.004(3) 0.013(4)
C10 0.031(5) 0.055(5) 0.037(4) 0.017(4) 0.004(3) 0.018(4)
C11 0.018(4) 0.058(5) 0.037(4) 0.021(4) 0.003(3) 0.015(4)
C12 0.033(5) 0.064(6) 0.041(4) 0.012(4) 0.004(4) 0.021(4)
C13 0.033(5) 0.064(6) 0.039(4) 0.012(4) -0.002(3) 0.023(4)
C14 0.026(4) 0.073(6) 0.037(4) 0.012(4) -0.002(3) 0.020(4)
C15 0.054(6) 0.061(5) 0.055(5) 0.030(4) 0.018(4) 0.021(5)
C16 0.025(4) 0.066(6) 0.042(4) 0.010(4) 0.004(4) 0.025(4)
C17 0.040(5) 0.067(6) 0.046(5) 0.017(4) -0.003(4) 0.028(5)
C18 0.023(4) 0.047(5) 0.035(4) 0.012(4) 0.001(3) 0.011(4)
C19 0.020(4) 0.061(5) 0.052(5) 0.017(4) 0.004(3) 0.022(4)
C20 0.022(5) 0.066(6) 0.061(5) 0.013(5) 0.000(4) 0.024(4)
C21 0.049(5) 0.075(6) 0.050(5) 0.027(5) 0.018(4) 0.022(5)
C22 0.042(6) 0.076(6) 0.048(5) 0.022(5) -0.001(4) 0.027(5)
C23 0.025(4) 0.059(5) 0.055(5) 0.025(4) -0.001(4) 0.018(4)
C24 0.030(5) 0.065(6) 0.057(5) 0.023(4) 0.000(4) 0.012(4)
C25 0.014(4) 0.066(6) 0.083(6) 0.021(5) 0.010(4) 0.012(4)
C26 0.055(6) 0.056(5) 0.056(5) 0.023(4) 0.016(4) 0.019(4)
C27 0.027(5) 0.057(5) 0.074(5) 0.028(4) 0.017(4) 0.013(4)
C28 0.048(6) 0.058(6) 0.053(5) 0.009(4) -0.005(4) 0.029(5)
C29 0.052(6) 0.066(6) 0.053(5) 0.029(4) 0.000(4) 0.025(5)
C30 0.036(5) 0.074(6) 0.048(5) 0.005(5) 0.002(4) 0.029(5)
C31 0.049(6) 0.068(6) 0.076(6) 0.041(5) 0.003(4) 0.010(5)
C32 0.041(6) 0.079(6) 0.059(5) 0.031(5) 0.000(4) 0.023(5)
C33 0.060(6) 0.081(6) 0.056(5) 0.035(5) 0.000(5) 0.026(5)
C34 0.098(8) 0.087(7) 0.091(7) 0.023(6) 0.025(6) 0.072(7)
C35 0.065(7) 0.116(8) 0.082(6) 0.043(6) -0.002(5) 0.048(6)
C36 0.22(2) 0.17(3) 0.158(17) 0.110(17) 0.137(15) 0.07(2)
C37 0.21(2) 0.11(2) 0.178(16) 0.081(15) 0.133(17) 0.032(19)
C38 0.21(2) 0.087(18) 0.22(2) 0.047(15) 0.084(17) 0.012(18)
C39 0.105(14) 0.187(19) 0.10(2) 0.013(15) 0.029(13) 0.017(15)
C40 0.040(13) 0.044(19) 0.23(3) -0.061(16) -0.002(16) -0.013(13)
C36' 0.10(2) 0.20(3) 0.34(4) 0.18(3) 0.12(2) 0.09(2)
C37' 0.151(18) 0.141(18) 0.128(14) 0.068(13) 0.060(12) 0.062(14)
C38' 0.033(10) 0.122(15) 0.130(14) 0.057(11) 0.051(8) -0.002(9)
C39' 0.108(17) 0.175(19) 0.110(16) -0.008(16) 0.006(14) 0.058(12)
C40' 0.110(17) 0.010(11) 0.109(15) 0.017(10) 0.011(12) 0.025(11)

loop_
_atom_type_symbol
_atom_type_description
_atom_type_scat_dispersion_real
_atom_type_scat_dispersion_imag
_atom_type_scat_source
C C 0.0033 0.0016 'International Tables Vol C Tables 4.2.6.8 and 6.1.1.4'
H H 0.0000 0.0000 'International Tables Vol C Tables 4.2.6.8 and 6.1.1.4'
O O 0.0106 0.0060 'International Tables Vol C Tables 4.2.6.8 and 6.1.1.4'
Ge Ge 0.1547 1.8001 'International Tables Vol C Tables 4.2.6.8 and 6.1.1.4'

loop_
_geom_angle_atom_site_label_1
_geom_angle_atom_site_label_2
_geom_angle_atom_site_label_3
_geom_angle
_geom_angle_site_symmetry_1
_geom_angle_site_symmetry_3
O1 Ge1 C18 103.3(2) . .
O1 Ge1 C9 110.2(3) . .
C18 Ge1 C9 113.3(3) . .
O1 Ge1 C4 90.0(2) . .
C18 Ge1 C4 126.7(3) . .
C9 Ge1 C4 109.4(3) . .
C7 O1 Ge1 112.3(4) . .
C23 C1 C10 119.4(6) . .
C23 C1 C4 129.4(6) . .
C10 C1 C4 111.1(5) . .
C7 C2 C11 123.2(6) . .
C19 C3 C8 120.0(6) . .
C19 C3 C4 130.0(6) . .
C8 C3 C4 110.0(6) . .
C1 C4 C3 102.1(5) . .
C1 C4 C11 114.9(5) . 2_766
C3 C4 C11 114.3(5) . 2_766
C1 C4 Ge1 115.2(4) . .
C3 C4 Ge1 114.6(4) . .
C11 C4 Ge1 96.4(4) 2_766 .
C22 C6 C16 123.1(8) . .
C2 C7 O1 123.7(6) . .
C2 C7 C11 124.3(6) . 2_766
O1 C7 C11 111.9(5) . 2_766
C27 C8 C3 119.9(7) . .
C27 C8 C10 131.3(7) . .
C3 C8 C10 108.7(6) . .
C12 C9 C16 119.4(6) . .
C12 C9 Ge1 124.7(5) . .
C16 C9 Ge1 115.9(6) . .
C15 C10 C1 121.6(6) . .
C15 C10 C8 130.7(7) . .
C1 C10 C8 107.7(6) . .
C2 C11 C7 112.4(5) . 2_766
C2 C11 C4 116.4(5) . 2_766
C7 C11 C4 107.5(5) 2_766 2_766
C29 C12 C9 118.6(7) . .
C29 C12 C31 117.2(7) . .
C9 C12 C31 124.3(6) . .
C18 C13 C17 120.8(7) . .
C18 C13 C26 123.4(7) . .
C17 C13 C26 115.8(7) . .
C30 C14 C18 117.9(8) . .
C30 C14 C21 119.3(7) . .
C18 C14 C21 122.8(7) . .
C10 C15 C33 119.2(8) . .
C6 C16 C9 118.4(8) . .
C6 C16 C24 118.5(7) . .
C9 C16 C24 123.1(6) . .
C28 C17 C13 120.4(8) . .
C13 C18 C14 119.0(7) . .
C13 C18 Ge1 125.8(5) . .
C14 C18 Ge1 115.2(6) . .
C20 C19 C3 119.0(7) . .
C19 C20 C25 121.3(7) . .
C6 C22 C29 117.9(7) . .
C6 C22 C35 122.3(8) . .
C29 C22 C35 119.7(8) . .
C32 C23 C1 118.2(7) . .
C27 C25 C20 120.2(7) . .
C25 C27 C8 119.5(8) . .
C30 C28 C17 119.1(7) . .
C30 C28 C34 120.6(8) . .
C17 C28 C34 120.3(9) . .
C22 C29 C12 122.7(8) . .
C28 C30 C14 122.8(8) . .
C23 C32 C33 123.2(7) . .
C32 C33 C15 118.4(7) . .
C38 C37 C36 102.0(17) . .
C37 C38 C39 94.2(17) . .
C38 C39 C40 96.1(16) . .
C36' C37' C38' 116(2) . .
C39' C38' C37' 72.0(17) . .
C40' C39' C38' 111(2) . .

loop_
_geom_bond_atom_site_label_1
_geom_bond_atom_site_label_2
_geom_bond_distance
_geom_bond_site_symmetry_2
Ge1 O1 1.824(4) .
Ge1 C18 1.960(7) .
Ge1 C9 1.964(7) .
Ge1 C4 2.015(6) .
O1 C7 1.369(7) .
C1 C23 1.391(8) .
C1 C10 1.403(9) .
C1 C4 1.501(9) .
C2 C7 1.305(9) .
C2 C11 1.484(8) .
C3 C19 1.384(9) .
C3 C8 1.401(9) .
C3 C4 1.517(8) .
C4 C11 1.549(9) 2_766
C6 C22 1.364(11) .
C6 C16 1.403(9) .
C7 C11 1.527(8) 2_766
C8 C27 1.396(9) .
C8 C10 1.470(9) .
C9 C12 1.411(10) .
C9 C16 1.411(9) .
C10 C15 1.383(9) .
C11 C7 1.527(8) 2_766
C11 C4 1.549(9) 2_766
C12 C29 1.403(9) .
C12 C31 1.511(10) .
C13 C18 1.374(10) .
C13 C17 1.407(10) .
C13 C26 1.523(10) .
C14 C30 1.398(10) .
C14 C18 1.426(9) .
C14 C21 1.505(10) .
C15 C33 1.393(10) .
C16 C24 1.497(10) .
C17 C28 1.374(10) .
C19 C20 1.377(10) .
C20 C25 1.387(10) .
C22 C29 1.374(11) .
C22 C35 1.522(10) .
C23 C32 1.378(10) .
C25 C27 1.366(10) .
C28 C30 1.361(11) .
C28 C34 1.528(10) .
C32 C33 1.393(11) .
C36 C37 1.502(19) .
C37 C38 1.499(19) .
C38 C39 1.52(2) .
C39 C40 1.537(19) .
C36' C37' 1.458(18) .
C37' C38' 1.505(18) .
C38' C39' 1.49(2) .
C39' C40' 1.456(18) .
